data_4346421
loop_
_publ_author_name
'Cassaro, Rafael A All\~ao'
'Reis, Samira G.'
'Araujo, Thamyres S.'
'Lahti, Paul M.'
'Novak, Miguel A.'
'Vaz, Maria G. F.'

_publ_section_title
;
 A single-chain magnet with a very high blocking temperature and a strong
 coercive field.
;
_journal_issue 19
_journal_name_full 'Inorganic chemistry'
_journal_page_first 9381
_journal_page_last 9383
_journal_paper_doi 10.1021/acs.inorgchem.5b01431
_journal_volume 54
_journal_year 2015
_chemical_formula_moiety 'C27 H21 Co F12 N2 O6'
_chemical_formula_sum 'C27 H21 Co F12 N2 O6'
_chemical_formula_weight 756.39
_space_group_crystal_system monoclinic
_space_group_IT_number 14
_space_group_name_Hall '-P 2yn'
_space_group_name_H-M_alt 'P 1 21/n 1'
_atom_sites_solution_hydrogens geom
_audit_creation_method SHELXL-2014/7
_audit_update_record
;
2015-04-10 # Formatted by publCIF

;
_cell_angle_alpha 90.000(5)
_cell_angle_beta 104.383(5)
_cell_angle_gamma 90.000(5)
_cell_formula_units_Z 4
_cell_length_a 11.789(5)
_cell_length_b 14.109(5)
_cell_length_c 18.859(5)
_cell_measurement_temperature 150(2)
_cell_volume 3038.5(19)
_computing_cell_refinement 'SAINT V8.34A (Bruker ACS Inc., 2013)'
_computing_data_reduction 'SAINT V8.34A (Bruker ACS Inc., 2013)'
_computing_structure_refinement 'SHELXL-2014/7 (Sheldrick, 2014)'
_computing_structure_solution 'SHELXS-2014/7 (Sheldrick, 2014)'
_diffrn_ambient_temperature 150(2)
_diffrn_detector_area_resol_mean 10.4167
_diffrn_measured_fraction_theta_full 0.999
_diffrn_measured_fraction_theta_max 0.999
_diffrn_measurement_device_type 'Bruker APEX-II CCD'
_diffrn_measurement_method '\f and \w scans'
_diffrn_radiation_type MoK\a
_diffrn_radiation_wavelength 0.71073
_diffrn_reflns_av_R_equivalents 0.0384
_diffrn_reflns_av_unetI/netI 0.0264
_diffrn_reflns_Laue_measured_fraction_full 0.999
_diffrn_reflns_Laue_measured_fraction_max 0.999
_diffrn_reflns_limit_h_max 14
_diffrn_reflns_limit_h_min -14
_diffrn_reflns_limit_k_max 16
_diffrn_reflns_limit_k_min -15
_diffrn_reflns_limit_l_max 22
_diffrn_reflns_limit_l_min -22
_diffrn_reflns_number 28652
_diffrn_reflns_point_group_measured_fraction_full 0.999
_diffrn_reflns_point_group_measured_fraction_max 0.999
_diffrn_reflns_theta_full 25.027
_diffrn_reflns_theta_max 25.027
_diffrn_reflns_theta_min 2.230
_exptl_absorpt_coefficient_mu 0.683
_exptl_absorpt_correction_T_max 0.7454
_exptl_absorpt_correction_T_min 0.5782
_exptl_absorpt_correction_type multi-scan
_exptl_absorpt_process_details 'SADABS V2014/3 (Bruker AXS Inc.)'
_exptl_crystal_colour black
_exptl_crystal_density_diffrn 1.653
_exptl_crystal_description block
_exptl_crystal_F_000 1520
_exptl_crystal_size_max 0.162
_exptl_crystal_size_mid 0.162
_exptl_crystal_size_min 0.083
_refine_diff_density_max 0.686
_refine_diff_density_min -0.495
_refine_diff_density_rms 0.071
_refine_ls_extinction_method none
_refine_ls_goodness_of_fit_ref 1.041
_refine_ls_hydrogen_treatment constr
_refine_ls_matrix_type full
_refine_ls_number_parameters 443
_refine_ls_number_reflns 5363
_refine_ls_number_restraints 69
_refine_ls_restrained_S_all 1.055
_refine_ls_R_factor_all 0.0631
_refine_ls_R_factor_gt 0.0481
_refine_ls_shift/su_max 0.001
_refine_ls_shift/su_mean 0.000
_refine_ls_structure_factor_coef Fsqd
_refine_ls_weighting_details 'w=1/[\s^2^(Fo^2^)+(0.0407P)^2^+7.2023P] where P=(Fo^2^+2Fc^2^)/3'
_refine_ls_weighting_scheme calc
_refine_ls_wR_factor_gt 0.1078
_refine_ls_wR_factor_ref 0.1184
_reflns_Friedel_coverage 0.000
_reflns_number_gt 4358
_reflns_number_total 5363
_reflns_threshold_expression 'I > 2\s(I)'
_cod_data_source_file ic5b01431_si_002.cif
_cod_data_source_block shelx
_cod_original_sg_symbol_H-M 'P 21/n'
_cod_database_code 4346421
_shelx_shelxl_version_number 2014/7
_shelx_space_group_comment
;
The symmetry employed for this shelxl refinement is uniquely defined
by the following loop, which should always be used as a source of
symmetry information in preference to the above space-group names.
They are only intended as comments.
;
_shelx_estimated_absorpt_t_min 0.897
_shelx_estimated_absorpt_t_max 0.946

loop_
_space_group_symop_operation_xyz
'x, y, z'
'-x+1/2, y+1/2, -z+1/2'
'-x, -y, -z'
'x-1/2, -y-1/2, z-1/2'

loop_
_atom_site_label
_atom_site_type_symbol
_atom_site_fract_x
_atom_site_fract_y
_atom_site_fract_z
_atom_site_U_iso_or_equiv
_atom_site_adp_type
_atom_site_occupancy
_atom_site_site_symmetry_order
_atom_site_calc_flag
_atom_site_refinement_flags_posn
_atom_site_refinement_flags_adp
_atom_site_refinement_flags_occupancy
_atom_site_disorder_assembly
_atom_site_disorder_group
Co1 Co 0.70573(3) 0.24598(3) 0.81524(2) 0.02266(13) Uani 1 1 d . . . . .
F8 F 0.80753(19) 0.00449(15) 0.99178(11) 0.0450(5) Uani 1 1 d . . . . .
O5 O 0.66925(19) 0.34634(14) 0.73502(12) 0.0259(5) Uani 1 1 d . . . . .
F9 F 0.6424(2) 0.00881(17) 1.02106(12) 0.0514(6) Uani 1 1 d . . . . .
F7 F 0.7595(2) 0.12717(17) 1.04555(11) 0.0509(6) Uani 1 1 d . . . . .
F6 F 0.6918(2) 0.35261(19) 1.07696(13) 0.0594(7) Uani 1 1 d . . . . .
O6 O 0.7548(2) 0.66573(14) 0.76698(12) 0.0281(5) Uani 1 1 d . . . . .
O4 O 0.53297(19) 0.20411(15) 0.79065(12) 0.0289(5) Uani 1 1 d . . . . .
F12 F 0.3021(2) 0.1000(2) 0.83955(18) 0.0799(10) Uani 1 1 d . . . . .
O2 O 0.6579(2) 0.33495(16) 0.89161(12) 0.0317(5) Uani 1 1 d . . . . .
O3 O 0.73757(18) 0.13521(15) 0.88866(12) 0.0273(5) Uani 1 1 d . . . . .
F4 F 0.6666(3) 0.48040(19) 1.01633(15) 0.0757(9) Uani 1 1 d . . . . .
O1 O 0.87539(19) 0.28468(17) 0.86847(13) 0.0330(5) Uani 1 1 d . . . . .
F10 F 0.3063(2) 0.1815(3) 0.74688(16) 0.0826(10) Uani 1 1 d . . . . .
N2 N 0.6978(2) 0.58646(17) 0.75780(14) 0.0235(6) Uani 1 1 d . . . . .
N1 N 0.6567(2) 0.43657(17) 0.74257(14) 0.0225(5) Uani 1 1 d . . . . .
C11 C 0.7443(3) 0.5003(2) 0.75233(17) 0.0232(6) Uani 1 1 d . . . . .
F5 F 0.5410(2) 0.3692(3) 0.98888(15) 0.0940(12) Uani 1 1 d . . . . .
F11 F 0.3220(2) 0.2491(2) 0.8461(2) 0.1000(12) Uani 1 1 d . . . . .
C27 C 0.9109(3) 0.4277(2) 0.7111(2) 0.0345(8) Uani 1 1 d . . . . .
C7 C 0.6635(3) 0.1073(2) 0.92159(18) 0.0280(7) Uani 1 1 d . . . . .
C13 C 0.5746(3) 0.5801(2) 0.76591(19) 0.0303(8) Uani 1 1 d . . . . .
C8 C 0.5423(3) 0.1179(2) 0.90064(19) 0.0321(8) Uani 1 1 d . . . . .
H20 H 0.4960 0.0925 0.9308 0.039 Uiso 1 1 calc R U . . .
C10 C 0.3534(3) 0.1727(3) 0.8176(2) 0.0409(9) Uani 1 1 d . . . . .
C22 C 1.0342(3) 0.4128(2) 0.7239(2) 0.0428(10) Uani 1 1 d . . . . .
C9 C 0.4875(3) 0.1651(2) 0.83605(19) 0.0288(7) Uani 1 1 d . . . . .
C3 C 0.8382(3) 0.3308(3) 0.9817(2) 0.0439(9) Uani 1 1 d . . . . .
H25 H 0.8735 0.3394 1.0324 0.053 Uiso 1 1 calc R U . . .
C1 C 1.0382(4) 0.2881(4) 0.9715(2) 0.0639(13) Uani 1 1 d D U . . .
C6 C 0.7176(3) 0.0602(3) 0.99505(19) 0.0369(8) Uani 1 1 d . . . . .
C26 C 0.8374(3) 0.3917(2) 0.6459(2) 0.0369(8) Uani 1 1 d . . . . .
H16 H 0.7550 0.4006 0.6359 0.044 Uiso 1 1 calc R U . . .
C17 C 0.5035(3) 0.6646(2) 0.7315(2) 0.0410(9) Uani 1 1 d . . . . .
H4A H 0.4235 0.6589 0.7374 0.062 Uiso 1 1 calc R U . . .
H4B H 0.5393 0.7227 0.7554 0.062 Uiso 1 1 calc R U . . .
H4C H 0.5014 0.6670 0.6792 0.062 Uiso 1 1 calc R U . . .
C12 C 0.5389(3) 0.4838(2) 0.72637(19) 0.0279(7) Uani 1 1 d . . . . .
C14 C 0.4520(3) 0.4261(3) 0.7554(2) 0.0421(9) Uani 1 1 d . . . . .
H7A H 0.3761 0.4585 0.7441 0.063 Uiso 1 1 calc R U . . .
H7B H 0.4430 0.3633 0.7324 0.063 Uiso 1 1 calc R U . . .
H7C H 0.4805 0.4190 0.8086 0.063 Uiso 1 1 calc R U . . .
C5 C 0.6520(4) 0.3853(3) 1.0100(2) 0.0482(10) Uani 1 1 d . . . . .
C18 C 0.8691(3) 0.4814(2) 0.7624(2) 0.0314(8) Uani 1 1 d . . . . .
C19 C 0.9459(3) 0.5171(3) 0.8239(2) 0.0435(9) Uani 1 1 d . . . . .
H9 H 0.9165 0.5547 0.8571 0.052 Uiso 1 1 calc R U . . .
C16 C 0.5848(4) 0.5768(3) 0.8482(2) 0.0454(10) Uani 1 1 d . . . . .
H5A H 0.5064 0.5725 0.8569 0.068 Uiso 1 1 calc R U . . .
H5B H 0.6309 0.5213 0.8693 0.068 Uiso 1 1 calc R U . . .
H5C H 0.6236 0.6345 0.8711 0.068 Uiso 1 1 calc R U . . .
C21 C 1.1088(4) 0.4478(3) 0.7895(3) 0.0611(13) Uani 1 1 d . . . . .
H11 H 1.1904 0.4352 0.7997 0.073 Uiso 1 1 calc R U . . .
C2 C 0.9070(3) 0.3024(3) 0.9353(2) 0.0390(9) Uani 1 1 d D . . . .
C4 C 0.7185(3) 0.3468(3) 0.9554(2) 0.0352(8) Uani 1 1 d . . . . .
C15 C 0.5009(3) 0.4929(3) 0.6437(2) 0.0409(9) Uani 1 1 d . . . . .
H6A H 0.4239 0.5235 0.6296 0.061 Uiso 1 1 calc R U . . .
H6B H 0.5581 0.5313 0.6266 0.061 Uiso 1 1 calc R U . . .
H6C H 0.4961 0.4298 0.6215 0.061 Uiso 1 1 calc R U . . .
C23 C 1.0782(4) 0.3631(3) 0.6716(3) 0.0606(13) Uani 1 1 d . . . . .
H13 H 1.1601 0.3529 0.6802 0.073 Uiso 1 1 calc R U . . .
C25 C 0.8850(4) 0.3437(3) 0.5971(3) 0.0536(11) Uani 1 1 d . . . . .
H15 H 0.8346 0.3194 0.5536 0.064 Uiso 1 1 calc R U . . .
C24 C 1.0060(5) 0.3296(3) 0.6095(3) 0.0667(15) Uani 1 1 d . . . . .
H14 H 1.0370 0.2969 0.5745 0.080 Uiso 1 1 calc R U . . .
C20 C 1.0659(4) 0.4994(3) 0.8384(3) 0.0598(12) Uani 1 1 d . . . . .
H10 H 1.1172 0.5229 0.8819 0.072 Uiso 1 1 calc R U . . .
F3A F 1.0822(3) 0.3592(5) 1.0132(3) 0.148(3) Uani 0.831(5) 1 d D U P A 1
F2A F 1.0542(4) 0.2100(5) 1.0060(4) 0.172(3) Uani 0.831(5) 1 d D U P A 1
F1A F 1.1035(3) 0.2858(4) 0.9241(2) 0.0828(14) Uani 0.831(5) 1 d D . P A 1
F2B F 1.0575(15) 0.2858(15) 1.0415(6) 0.0828(14) Uani 0.169(5) 1 d D U P A 2
F3B F 1.1008(15) 0.3549(12) 0.9579(11) 0.172(3) Uani 0.169(5) 1 d D U P A 2
F1B F 1.0808(16) 0.2128(11) 0.9538(10) 0.148(3) Uani 0.169(5) 1 d D U P A 2

loop_
_atom_site_aniso_label
_atom_site_aniso_U_11
_atom_site_aniso_U_22
_atom_site_aniso_U_33
_atom_site_aniso_U_23
_atom_site_aniso_U_13
_atom_site_aniso_U_12
Co1 0.0221(2) 0.0153(2) 0.0311(2) 0.00131(17) 0.00772(17) 0.00126(17)
F8 0.0528(13) 0.0456(13) 0.0344(11) 0.0096(10) 0.0063(10) 0.0228(11)
O5 0.0350(12) 0.0112(10) 0.0322(12) 0.0001(9) 0.0094(10) -0.0005(9)
F9 0.0634(15) 0.0538(14) 0.0400(12) 0.0184(11) 0.0185(11) -0.0021(12)
F7 0.0644(15) 0.0484(14) 0.0358(12) -0.0065(10) 0.0048(11) 0.0053(12)
F6 0.0681(16) 0.0716(17) 0.0436(14) 0.0026(12) 0.0237(12) 0.0066(14)
O6 0.0342(12) 0.0158(11) 0.0341(13) -0.0009(9) 0.0081(10) -0.0058(9)
O4 0.0264(12) 0.0219(11) 0.0379(13) 0.0079(10) 0.0067(10) 0.0008(9)
F12 0.0297(13) 0.0763(19) 0.132(3) 0.0589(18) 0.0168(14) -0.0051(12)
O2 0.0320(13) 0.0286(12) 0.0349(13) -0.0023(10) 0.0091(11) 0.0064(10)
O3 0.0244(11) 0.0243(12) 0.0339(12) 0.0055(10) 0.0085(10) 0.0034(9)
F4 0.119(3) 0.0479(16) 0.0698(18) -0.0062(13) 0.0421(17) 0.0286(16)
O1 0.0265(12) 0.0304(13) 0.0428(15) -0.0053(11) 0.0098(10) -0.0028(10)
F10 0.0313(13) 0.127(3) 0.082(2) 0.0369(19) 0.0008(13) 0.0036(15)
N2 0.0258(14) 0.0150(13) 0.0302(14) 0.0002(11) 0.0077(11) -0.0023(10)
N1 0.0245(13) 0.0130(12) 0.0307(14) 0.0017(10) 0.0082(11) 0.0004(10)
C11 0.0239(15) 0.0170(14) 0.0291(16) 0.0030(12) 0.0074(12) -0.0007(12)
F5 0.0403(15) 0.181(4) 0.0640(17) -0.049(2) 0.0193(13) 0.0061(18)
F11 0.0395(15) 0.077(2) 0.189(4) -0.039(2) 0.0379(19) 0.0112(15)
C27 0.0347(19) 0.0196(16) 0.055(2) 0.0105(15) 0.0228(17) 0.0029(14)
C7 0.0338(18) 0.0194(16) 0.0322(18) -0.0013(13) 0.0107(15) 0.0022(14)
C13 0.0298(18) 0.0177(16) 0.049(2) 0.0016(14) 0.0206(16) 0.0015(13)
C8 0.0337(19) 0.0275(18) 0.0391(19) 0.0078(15) 0.0166(15) 0.0021(14)
C10 0.0282(19) 0.036(2) 0.059(3) 0.0145(18) 0.0123(18) 0.0028(16)
C22 0.034(2) 0.0228(18) 0.079(3) 0.0119(18) 0.028(2) 0.0044(15)
C9 0.0253(17) 0.0209(16) 0.0414(19) 0.0021(14) 0.0107(15) 0.0017(13)
C3 0.036(2) 0.054(2) 0.038(2) -0.0146(18) 0.0019(16) 0.0029(18)
C1 0.036(2) 0.098(4) 0.053(3) -0.021(3) 0.002(2) 0.002(2)
C6 0.045(2) 0.034(2) 0.0343(19) 0.0034(16) 0.0141(16) 0.0054(17)
C26 0.050(2) 0.0265(18) 0.040(2) 0.0065(15) 0.0223(17) 0.0027(16)
C17 0.0324(19) 0.0235(18) 0.073(3) 0.0127(17) 0.0239(18) 0.0077(15)
C12 0.0197(16) 0.0196(16) 0.0443(19) 0.0062(14) 0.0081(14) 0.0022(12)
C14 0.0261(18) 0.0272(19) 0.076(3) 0.0134(18) 0.0177(18) 0.0007(15)
C5 0.045(2) 0.055(3) 0.044(2) -0.011(2) 0.0114(19) 0.010(2)
C18 0.0263(17) 0.0202(16) 0.048(2) 0.0056(15) 0.0104(15) -0.0015(13)
C19 0.035(2) 0.0295(19) 0.059(3) -0.0068(18) -0.0010(18) -0.0068(16)
C16 0.067(3) 0.0271(19) 0.054(2) 0.0002(17) 0.036(2) 0.0050(18)
C21 0.032(2) 0.040(2) 0.107(4) 0.016(3) 0.010(2) 0.0010(19)
C2 0.0301(19) 0.039(2) 0.046(2) -0.0089(17) 0.0055(16) 0.0004(16)
C4 0.0351(19) 0.0322(19) 0.039(2) -0.0081(16) 0.0094(16) 0.0018(15)
C15 0.037(2) 0.0299(19) 0.049(2) 0.0032(17) -0.0024(17) -0.0040(16)
C23 0.058(3) 0.041(2) 0.099(4) 0.024(3) 0.050(3) 0.014(2)
C25 0.075(3) 0.037(2) 0.061(3) 0.008(2) 0.040(2) 0.008(2)
C24 0.089(4) 0.043(3) 0.091(4) 0.011(3) 0.066(3) 0.014(3)
C20 0.037(2) 0.041(2) 0.092(4) -0.008(2) -0.003(2) -0.0024(19)
F3A 0.037(2) 0.251(6) 0.147(4) -0.151(5) 0.007(2) -0.020(3)
F2A 0.045(2) 0.224(5) 0.240(7) 0.160(6) 0.022(3) 0.045(3)
F1A 0.0252(15) 0.147(4) 0.076(2) -0.031(2) 0.0121(14) -0.003(2)
F2B 0.0252(15) 0.147(4) 0.076(2) -0.031(2) 0.0121(14) -0.003(2)
F3B 0.045(2) 0.224(5) 0.240(7) 0.160(6) 0.022(3) 0.045(3)
F1B 0.037(2) 0.251(6) 0.147(4) -0.151(5) 0.007(2) -0.020(3)

loop_
_atom_type_symbol
_atom_type_description
_atom_type_scat_dispersion_real
_atom_type_scat_dispersion_imag
_atom_type_scat_source
C C 0.0033 0.0016 'International Tables Vol C Tables 4.2.6.8 and 6.1.1.4'
H H 0.0000 0.0000 'International Tables Vol C Tables 4.2.6.8 and 6.1.1.4'
N N 0.0061 0.0033 'International Tables Vol C Tables 4.2.6.8 and 6.1.1.4'
O O 0.0106 0.0060 'International Tables Vol C Tables 4.2.6.8 and 6.1.1.4'
F F 0.0171 0.0103 'International Tables Vol C Tables 4.2.6.8 and 6.1.1.4'
Co Co 0.3494 0.9721 'International Tables Vol C Tables 4.2.6.8 and 6.1.1.4'

loop_
_geom_angle_atom_site_label_1
_geom_angle_atom_site_label_2
_geom_angle_atom_site_label_3
_geom_angle
_geom_angle_site_symmetry_1
_geom_angle_site_symmetry_3
O5 Co1 O3 174.61(9) . .
O5 Co1 O4 91.01(9) . .
O3 Co1 O4 86.48(9) . .
O5 Co1 O6 82.47(9) . 2_646
O3 Co1 O6 92.94(9) . 2_646
O4 Co1 O6 93.93(9) . 2_646
O5 Co1 O1 100.17(9) . .
O3 Co1 O1 83.21(9) . .
O4 Co1 O1 164.66(9) . .
O6 Co1 O1 97.91(9) 2_646 .
O5 Co1 O2 92.92(9) . .
O3 Co1 O2 91.59(9) . .
O4 Co1 O2 84.64(9) . .
O6 Co1 O2 175.16(9) 2_646 .
O1 Co1 O2 84.33(9) . .
N1 O5 Co1 127.64(18) . .
N2 O6 Co1 125.45(18) . 2_656
C9 O4 Co1 122.9(2) . .
C4 O2 Co1 123.9(2) . .
C7 O3 Co1 122.5(2) . .
C2 O1 Co1 123.5(2) . .
O6 N2 C11 125.6(3) . .
O6 N2 C13 121.5(2) . .
C11 N2 C13 112.1(2) . .
O5 N1 C11 124.6(3) . .
O5 N1 C12 122.6(2) . .
C11 N1 C12 111.7(2) . .
N1 C11 N2 107.5(3) . .
N1 C11 C18 127.5(3) . .
N2 C11 C18 124.8(3) . .
C18 C27 C26 123.2(3) . .
C18 C27 C22 118.5(4) . .
C26 C27 C22 118.3(3) . .
O3 C7 C8 128.1(3) . .
O3 C7 C6 113.6(3) . .
C8 C7 C6 118.2(3) . .
N2 C13 C17 110.9(3) . .
N2 C13 C16 105.8(3) . .
C17 C13 C16 110.9(3) . .
N2 C13 C12 99.0(2) . .
C17 C13 C12 115.3(3) . .
C16 C13 C12 113.8(3) . .
C7 C8 C9 121.2(3) . .
C7 C8 H20 119.4 . .
C9 C8 H20 119.4 . .
F11 C10 F12 108.6(3) . .
F11 C10 F10 104.4(4) . .
F12 C10 F10 106.4(3) . .
F11 C10 C9 110.3(3) . .
F12 C10 C9 113.8(3) . .
F10 C10 C9 112.8(3) . .
C23 C22 C21 121.9(4) . .
C23 C22 C27 119.3(4) . .
C21 C22 C27 118.7(4) . .
O4 C9 C8 128.7(3) . .
O4 C9 C10 114.1(3) . .
C8 C9 C10 117.2(3) . .
C4 C3 C2 121.3(3) . .
C4 C3 H25 119.3 . .
C2 C3 H25 119.3 . .
F1B C1 F3B 106.7(12) . .
F1B C1 F2B 105.8(12) . .
F3B C1 F2B 105.3(11) . .
F2A C1 F3A 111.9(6) . .
F2A C1 F1A 106.8(5) . .
F3A C1 F1A 102.6(4) . .
F1B C1 C2 114.7(9) . .
F3B C1 C2 112.6(10) . .
F2A C1 C2 110.2(4) . .
F2B C1 C2 111.2(8) . .
F3A C1 C2 111.8(4) . .
F1A C1 C2 113.2(4) . .
F9 C6 F8 107.8(3) . .
F9 C6 F7 106.4(3) . .
F8 C6 F7 106.9(3) . .
F9 C6 C7 113.9(3) . .
F8 C6 C7 111.9(3) . .
F7 C6 C7 109.5(3) . .
C25 C26 C27 119.8(4) . .
C25 C26 H16 120.1 . .
C27 C26 H16 120.1 . .
C13 C17 H4A 109.5 . .
C13 C17 H4B 109.5 . .
H4A C17 H4B 109.5 . .
C13 C17 H4C 109.5 . .
H4A C17 H4C 109.5 . .
H4B C17 H4C 109.5 . .
N1 C12 C14 111.3(3) . .
N1 C12 C15 105.6(3) . .
C14 C12 C15 111.3(3) . .
N1 C12 C13 99.4(2) . .
C14 C12 C13 115.0(3) . .
C15 C12 C13 113.2(3) . .
C12 C14 H7A 109.5 . .
C12 C14 H7B 109.5 . .
H7A C14 H7B 109.5 . .
C12 C14 H7C 109.5 . .
H7A C14 H7C 109.5 . .
H7B C14 H7C 109.5 . .
F5 C5 F6 109.1(4) . .
F5 C5 F4 107.4(4) . .
F6 C5 F4 104.9(3) . .
F5 C5 C4 112.1(3) . .
F6 C5 C4 113.5(3) . .
F4 C5 C4 109.5(3) . .
C19 C18 C27 120.4(3) . .
C19 C18 C11 118.2(3) . .
C27 C18 C11 121.4(3) . .
C18 C19 C20 121.5(4) . .
C18 C19 H9 119.2 . .
C20 C19 H9 119.2 . .
C13 C16 H5A 109.5 . .
C13 C16 H5B 109.5 . .
H5A C16 H5B 109.5 . .
C13 C16 H5C 109.5 . .
H5A C16 H5C 109.5 . .
H5B C16 H5C 109.5 . .
C20 C21 C22 121.5(4) . .
C20 C21 H11 119.3 . .
C22 C21 H11 119.3 . .
O1 C2 C3 128.2(3) . .
O1 C2 C1 115.9(3) . .
C3 C2 C1 115.9(3) . .
O2 C4 C3 127.4(3) . .
O2 C4 C5 115.4(3) . .
C3 C4 C5 117.2(3) . .
C12 C15 H6A 109.5 . .
C12 C15 H6B 109.5 . .
H6A C15 H6B 109.5 . .
C12 C15 H6C 109.5 . .
H6A C15 H6C 109.5 . .
H6B C15 H6C 109.5 . .
C24 C23 C22 121.3(4) . .
C24 C23 H13 119.4 . .
C22 C23 H13 119.4 . .
C26 C25 C24 121.9(5) . .
C26 C25 H15 119.0 . .
C24 C25 H15 119.0 . .
C23 C24 C25 119.4(4) . .
C23 C24 H14 120.3 . .
C25 C24 H14 120.3 . .
C21 C20 C19 119.3(4) . .
C21 C20 H10 120.4 . .
C19 C20 H10 120.4 . .

loop_
_geom_bond_atom_site_label_1
_geom_bond_atom_site_label_2
_geom_bond_distance
_geom_bond_site_symmetry_2
Co1 O5 2.039(2) .
Co1 O3 2.060(2) .
Co1 O4 2.060(2) .
Co1 O6 2.064(2) 2_646
Co1 O1 2.076(2) .
Co1 O2 2.091(2) .
F8 C6 1.333(4) .
O5 N1 1.293(3) .
F9 C6 1.330(4) .
F7 C6 1.345(4) .
F6 C5 1.316(5) .
O6 N2 1.294(3) .
O6 Co1 2.064(2) 2_656
O4 C9 1.246(4) .
F12 C10 1.309(4) .
O2 C4 1.249(4) .
O3 C7 1.254(4) .
F4 C5 1.354(5) .
O1 C2 1.247(4) .
F10 C10 1.317(5) .
N2 C11 1.347(4) .
N2 C13 1.500(4) .
N1 C11 1.347(4) .
N1 C12 1.502(4) .
C11 C18 1.462(4) .
F5 C5 1.290(5) .
F11 C10 1.299(5) .
C27 C18 1.411(5) .
C27 C26 1.411(5) .
C27 C22 1.429(5) .
C7 C8 1.392(5) .
C7 C6 1.526(5) .
C13 C17 1.509(5) .
C13 C16 1.527(5) .
C13 C12 1.556(5) .
C8 C9 1.398(5) .
C8 H20 0.9500 .
C10 C9 1.535(5) .
C22 C23 1.410(6) .
C22 C21 1.417(6) .
C3 C4 1.393(5) .
C3 C2 1.393(5) .
C3 H25 0.9500 .
C1 F1B 1.254(12) .
C1 F3B 1.262(13) .
C1 F2A 1.270(7) .
C1 F2B 1.284(12) .
C1 F3A 1.301(6) .
C1 F1A 1.316(5) .
C1 C2 1.541(6) .
C26 C25 1.370(5) .
C26 H16 0.9500 .
C17 H4A 0.9800 .
C17 H4B 0.9800 .
C17 H4C 0.9800 .
C12 C14 1.515(4) .
C12 C15 1.517(5) .
C14 H7A 0.9800 .
C14 H7B 0.9800 .
C14 H7C 0.9800 .
C5 C4 1.539(5) .
C18 C19 1.377(5) .
C19 C20 1.394(6) .
C19 H9 0.9500 .
C16 H5A 0.9800 .
C16 H5B 0.9800 .
C16 H5C 0.9800 .
C21 C20 1.367(7) .
C21 H11 0.9500 .
C15 H6A 0.9800 .
C15 H6B 0.9800 .
C15 H6C 0.9800 .
C23 C24 1.351(7) .
C23 H13 0.9500 .
C25 C24 1.401(7) .
C25 H15 0.9500 .
C24 H14 0.9500 .
C20 H10 0.9500 .

loop_
_geom_torsion_atom_site_label_1
_geom_torsion_atom_site_label_2
_geom_torsion_atom_site_label_3
_geom_torsion_atom_site_label_4
_geom_torsion
_geom_torsion_site_symmetry_1
Co1 O6 N2 C11 83.7(3) 2_656
Co1 O6 N2 C13 -107.7(3) 2_656
Co1 O5 N1 C11 90.2(3) .
Co1 O5 N1 C12 -102.4(3) .
O5 N1 C11 N2 179.9(3) .
C12 N1 C11 N2 11.3(3) .
O5 N1 C11 C18 -5.5(5) .
C12 N1 C11 C18 -174.1(3) .
O6 N2 C11 N1 -179.5(3) .
C13 N2 C11 N1 11.0(4) .
O6 N2 C11 C18 5.8(5) .
C13 N2 C11 C18 -163.7(3) .
Co1 O3 C7 C8 23.7(5) .
Co1 O3 C7 C6 -153.4(2) .
O6 N2 C13 C17 41.4(4) .
C11 N2 C13 C17 -148.6(3) .
O6 N2 C13 C16 -78.8(3) .
C11 N2 C13 C16 91.1(3) .
O6 N2 C13 C12 163.1(3) .
C11 N2 C13 C12 -26.9(3) .
O3 C7 C8 C9 -0.6(6) .
C6 C7 C8 C9 176.4(3) .
C18 C27 C22 C23 -177.1(3) .
C26 C27 C22 C23 0.1(5) .
C18 C27 C22 C21 3.4(5) .
C26 C27 C22 C21 -179.4(3) .
Co1 O4 C9 C8 -20.2(5) .
Co1 O4 C9 C10 158.6(2) .
C7 C8 C9 O4 -1.4(6) .
C7 C8 C9 C10 179.8(3) .
F11 C10 C9 O4 -89.4(4) .
F12 C10 C9 O4 148.3(4) .
F10 C10 C9 O4 26.9(5) .
F11 C10 C9 C8 89.6(4) .
F12 C10 C9 C8 -32.7(5) .
F10 C10 C9 C8 -154.1(3) .
O3 C7 C6 F9 -163.1(3) .
C8 C7 C6 F9 19.5(4) .
O3 C7 C6 F8 -40.5(4) .
C8 C7 C6 F8 142.1(3) .
O3 C7 C6 F7 77.8(4) .
C8 C7 C6 F7 -99.6(4) .
C18 C27 C26 C25 177.1(3) .
C22 C27 C26 C25 0.1(5) .
O5 N1 C12 C14 42.5(4) .
C11 N1 C12 C14 -148.7(3) .
O5 N1 C12 C15 -78.5(3) .
C11 N1 C12 C15 90.3(3) .
O5 N1 C12 C13 164.1(3) .
C11 N1 C12 C13 -27.1(3) .
N2 C13 C12 N1 29.5(3) .
C17 C13 C12 N1 147.9(3) .
C16 C13 C12 N1 -82.3(3) .
N2 C13 C12 C14 148.4(3) .
C17 C13 C12 C14 -93.2(4) .
C16 C13 C12 C14 36.6(4) .
N2 C13 C12 C15 -82.1(3) .
C17 C13 C12 C15 36.3(4) .
C16 C13 C12 C15 166.2(3) .
C26 C27 C18 C19 -177.9(3) .
C22 C27 C18 C19 -0.9(5) .
C26 C27 C18 C11 2.3(5) .
C22 C27 C18 C11 179.3(3) .
N1 C11 C18 C19 -124.2(4) .
N2 C11 C18 C19 49.5(5) .
N1 C11 C18 C27 55.6(5) .
N2 C11 C18 C27 -130.7(3) .
C27 C18 C19 C20 -1.9(6) .
C11 C18 C19 C20 177.9(4) .
C23 C22 C21 C20 177.2(4) .
C27 C22 C21 C20 -3.4(6) .
Co1 O1 C2 C3 -23.0(6) .
Co1 O1 C2 C1 154.9(3) .
C4 C3 C2 O1 -2.7(7) .
C4 C3 C2 C1 179.5(4) .
F1B C1 C2 O1 -44.7(12) .
F3B C1 C2 O1 77.5(11) .
F2A C1 C2 O1 -101.0(6) .
F2B C1 C2 O1 -164.6(10) .
F3A C1 C2 O1 133.8(5) .
F1A C1 C2 O1 18.5(6) .
F1B C1 C2 C3 133.4(11) .
F3B C1 C2 C3 -104.3(11) .
F2A C1 C2 C3 77.1(6) .
F2B C1 C2 C3 13.6(11) .
F3A C1 C2 C3 -48.1(7) .
F1A C1 C2 C3 -163.3(4) .
Co1 O2 C4 C3 21.6(5) .
Co1 O2 C4 C5 -159.6(3) .
C2 C3 C4 O2 3.4(7) .
C2 C3 C4 C5 -175.4(4) .
F5 C5 C4 O2 22.0(5) .
F6 C5 C4 O2 146.2(4) .
F4 C5 C4 O2 -97.0(4) .
F5 C5 C4 C3 -159.1(4) .
F6 C5 C4 C3 -34.9(5) .
F4 C5 C4 C3 81.9(5) .
C21 C22 C23 C24 179.7(4) .
C27 C22 C23 C24 0.2(6) .
C27 C26 C25 C24 -0.5(6) .
C22 C23 C24 C25 -0.7(7) .
C26 C25 C24 C23 0.8(6) .
C22 C21 C20 C19 0.7(7) .
C18 C19 C20 C21 2.1(7) .
